data_1573213
loop_
_publ_author_name
'Chen, Ci'
'Zhang, Qiaoya'
'Huang, Zhiwei'
'Ouyang, Wensen'
'Gao, Yang'
'Luo, Jiye'
'Liu, Yuan'
'Huo, Yanping'
'Chen, Qian'
'Li, Xianwei'

_publ_section_title
;
 Ru(ii)-catalyzed regioselective oxidative Heck reaction with internal
 olefins that tolerated strongly coordinating heterocycles.
;
_journal_issue 47
_journal_name_full 'Chemical science'
_journal_page_first 20064
_journal_page_last 20072
_journal_paper_doi 10.1039/d4sc07036d
_journal_volume 15
_journal_year 2024
_chemical_absolute_configuration rm
_chemical_formula_moiety 'C10 H8 Br N O2 S'
_chemical_formula_sum 'C10 H8 Br N O2 S'
_chemical_formula_weight 286.14
_space_group_crystal_system orthorhombic
_space_group_IT_number 19
_space_group_name_Hall 'P 2ac 2ab'
_space_group_name_H-M_alt 'P 21 21 21'
_atom_sites_solution_hydrogens geom
_audit_creation_date 2024-05-27
_audit_creation_method
;
Olex2 1.2
(compiled 2018.05.29 svn.r3508 for OlexSys, GUI svn.r5506)
;
_audit_update_record
;
2024-06-05 deposited with the CCDC.	2024-11-04 downloaded from the CCDC.
;
_cell_angle_alpha 90
_cell_angle_beta 90
_cell_angle_gamma 90
_cell_formula_units_Z 4
_cell_length_a 3.99710(10)
_cell_length_b 7.0195(2)
_cell_length_c 40.9871(10)
_cell_measurement_reflns_used 9171
_cell_measurement_temperature 298(2)
_cell_measurement_theta_max 27.14
_cell_measurement_theta_min 2.94
_cell_volume 1150.00(5)
_computing_cell_refinement 'SAINT v8.37A (Bruker, 2015)'
_computing_data_reduction 'SAINT v8.37A (Bruker, 2015)'
_computing_molecular_graphics 'Olex2 (Dolomanov et al., 2009)'
_computing_publication_material 'Olex2 (Dolomanov et al., 2009)'
_computing_structure_refinement 'ShelXL (Sheldrick, 2015)'
_computing_structure_solution 'SHELXT 2014/5 (Sheldrick, 2014)'
_diffrn_ambient_temperature 297.97
_diffrn_measured_fraction_theta_full 0.945
_diffrn_measured_fraction_theta_max 0.936
_diffrn_measurement_device_type 'Bruker APEX-II CCD'
_diffrn_measurement_method '\f and \w scans'
_diffrn_radiation_type MoK\a
_diffrn_radiation_wavelength 0.71073
_diffrn_reflns_av_R_equivalents 0.0440
_diffrn_reflns_av_unetI/netI 0.0562
_diffrn_reflns_Laue_measured_fraction_full 0.945
_diffrn_reflns_Laue_measured_fraction_max 0.936
_diffrn_reflns_limit_h_max 4
_diffrn_reflns_limit_h_min -4
_diffrn_reflns_limit_k_max 7
_diffrn_reflns_limit_k_min -9
_diffrn_reflns_limit_l_max 45
_diffrn_reflns_limit_l_min -52
_diffrn_reflns_number 7436
_diffrn_reflns_point_group_measured_fraction_full 0.950
_diffrn_reflns_point_group_measured_fraction_max 0.941
_diffrn_reflns_theta_full 25.242
_diffrn_reflns_theta_max 27.277
_diffrn_reflns_theta_min 2.944
_diffrn_standards_number 0
_exptl_absorpt_coefficient_mu 3.734
_exptl_absorpt_correction_T_max 0.7455
_exptl_absorpt_correction_T_min 0.5298
_exptl_absorpt_correction_type multi-scan
_exptl_absorpt_process_details
;
SADABS-2016/2 (Bruker,2016/2) was used for absorption correction.
wR2(int) was 0.0991 before and 0.0745 after correction.
The Ratio of minimum to maximum transmission is 0.7107.
The \l/2 correction factor is Not present.
;
_exptl_crystal_colour colourless
_exptl_crystal_density_diffrn 1.653
_exptl_crystal_density_method 'not measured'
_exptl_crystal_description needle
_exptl_crystal_F_000 568
_exptl_crystal_size_max 0.3
_exptl_crystal_size_mid 0.25
_exptl_crystal_size_min 0.2
_refine_diff_density_max 0.270
_refine_diff_density_min -0.370
_refine_diff_density_rms 0.050
_refine_ls_abs_structure_details
;
 Flack x determined using 791 quotients [(I+)-(I-)]/[(I+)+(I-)]
 (Parsons, Flack and Wagner, Acta Cryst. B69 (2013) 249-259).
;
_refine_ls_abs_structure_Flack 0.044(7)
_refine_ls_extinction_method none
_refine_ls_goodness_of_fit_ref 1.031
_refine_ls_hydrogen_treatment constr
_refine_ls_matrix_type full
_refine_ls_number_parameters 138
_refine_ls_number_reflns 2426
_refine_ls_number_restraints 0
_refine_ls_restrained_S_all 1.031
_refine_ls_R_factor_all 0.0360
_refine_ls_R_factor_gt 0.0317
_refine_ls_shift/su_max 0.060
_refine_ls_shift/su_mean 0.002
_refine_ls_structure_factor_coef Fsqd
_refine_ls_weighting_details 'w=1/[\s^2^(Fo^2^)+(0.0286P)^2^] where P=(Fo^2^+2Fc^2^)/3'
_refine_ls_weighting_scheme calc
_refine_ls_wR_factor_gt 0.0786
_refine_ls_wR_factor_ref 0.0805
_reflns_Friedel_coverage 0.636
_reflns_Friedel_fraction_full 0.958
_reflns_Friedel_fraction_max 0.950
_reflns_number_gt 2194
_reflns_number_total 2426
_reflns_threshold_expression 'I > 2\s(I)'
_cod_data_source_file d4sc07036d2.cif
_cod_data_source_block mo_20240527_lixw_0ma_a
_cod_depositor_comments 'Adding full bibliography for 1573213.cif.'
_cod_database_code 1573213
_shelx_shelxl_version_number 2018/3
_shelx_space_group_comment
;
The symmetry employed for this shelxl refinement is uniquely defined
by the following loop, which should always be used as a source of
symmetry information in preference to the above space-group names.
They are only intended as comments.
;
_olex2_refinement_description
;
1. Fixed Uiso
 At 1.2 times of:
  All C(H) groups
 At 1.5 times of:
  All C(H,H,H) groups
2.a Aromatic/amide H refined with riding coordinates:
 C2(H2), C8(H8)
2.b Idealised Me refined as rotating group:
 C7(H7A,H7B,H7C), C10(H10A,H10B,H10C)
;
_olex2_submission_special_instructions 'No special instructions were received'

loop_
_space_group_symop_operation_xyz
'x, y, z'
'-x+1/2, -y, z+1/2'
'-x, y+1/2, -z+1/2'
'x+1/2, -y+1/2, -z'

loop_
_atom_site_label
_atom_site_type_symbol
_atom_site_fract_x
_atom_site_fract_y
_atom_site_fract_z
_atom_site_U_iso_or_equiv
_atom_site_adp_type
_atom_site_occupancy
_atom_site_site_symmetry_order
_atom_site_calc_flag
_atom_site_refinement_flags_posn
_atom_site_refinement_flags_adp
_atom_site_refinement_flags_occupancy
_atom_site_disorder_assembly
_atom_site_disorder_group
Br1 Br 0.29275(13) 1.11344(7) 0.47272(2) 0.06629(19) Uani 1 1 d . . . . .
S002 S 0.5734(3) 0.71879(16) 0.45352(2) 0.0516(3) Uani 1 1 d . . . . .
O2 O 0.1619(10) 0.3715(5) 0.30656(7) 0.0706(9) Uani 1 1 d . . . . .
O1 O 0.3528(13) 0.6452(5) 0.28623(8) 0.0911(13) Uani 1 1 d . . . . .
N1 N 0.8547(12) 0.3235(5) 0.39979(11) 0.0662(11) Uani 1 1 d . . . . .
C2 C 0.3651(10) 0.9456(5) 0.40898(9) 0.0429(8) Uani 1 1 d . . . . .
H2 H 0.277337 1.052680 0.398726 0.051 Uiso 1 1 calc R . . . .
C4 C 0.5907(9) 0.6453(5) 0.41346(8) 0.0401(7) Uani 1 1 d . . . . .
C1 C 0.4068(10) 0.9316(5) 0.44157(9) 0.0469(9) Uani 1 1 d . . . . .
C3 C 0.4692(9) 0.7798(5) 0.39203(8) 0.0384(7) Uani 1 1 d . . . . .
C6 C 0.4490(10) 0.7578(5) 0.35598(9) 0.0428(8) Uani 1 1 d . . . . .
C5 C 0.7340(11) 0.4643(5) 0.40571(9) 0.0465(8) Uani 1 1 d . . . . .
C8 C 0.3406(10) 0.5922(5) 0.34402(9) 0.0460(8) Uani 1 1 d . . . . .
H8 H 0.292230 0.496820 0.359049 0.055 Uiso 1 1 calc R . . . .
C9 C 0.2900(12) 0.5455(6) 0.30923(9) 0.0547(10) Uani 1 1 d . . . . .
C7 C 0.5433(14) 0.9299(6) 0.33654(11) 0.0643(12) Uani 1 1 d . . . . .
H7A H 0.479385 1.042671 0.348219 0.096 Uiso 1 1 calc GR . . . .
H7B H 0.430395 0.926795 0.315873 0.096 Uiso 1 1 calc GR . . . .
H7C H 0.780821 0.930614 0.333038 0.096 Uiso 1 1 calc GR . . . .
C10 C 0.0847(19) 0.3066(9) 0.27406(12) 0.0888(19) Uani 1 1 d . . . . .
H10A H 0.284150 0.308171 0.261021 0.133 Uiso 1 1 calc GR . . . .
H10B H -0.079539 0.389283 0.264487 0.133 Uiso 1 1 calc GR . . . .
H10C H -0.001988 0.179209 0.275038 0.133 Uiso 1 1 calc GR . . . .

loop_
_atom_site_aniso_label
_atom_site_aniso_U_11
_atom_site_aniso_U_22
_atom_site_aniso_U_33
_atom_site_aniso_U_23
_atom_site_aniso_U_13
_atom_site_aniso_U_12
Br1 0.0679(3) 0.0655(3) 0.0654(3) -0.0287(2) 0.0050(2) 0.0014(2)
S002 0.0578(6) 0.0526(6) 0.0444(5) 0.0009(4) -0.0045(4) 0.0029(4)
O2 0.102(2) 0.0618(19) 0.0484(16) -0.0127(14) -0.0102(15) -0.004(2)
O1 0.139(4) 0.091(3) 0.0438(17) 0.0081(18) -0.0020(19) -0.030(3)
N1 0.073(3) 0.0397(19) 0.086(3) 0.0071(18) 0.007(2) 0.0137(17)
C2 0.047(2) 0.0304(17) 0.051(2) -0.0004(15) -0.0016(15) 0.0031(13)
C4 0.0413(18) 0.0330(18) 0.0461(19) 0.0015(15) -0.0020(13) 0.0035(13)
C1 0.044(2) 0.044(2) 0.053(2) -0.0072(16) 0.0018(15) -0.0013(14)
C3 0.0370(19) 0.0301(17) 0.048(2) -0.0004(14) -0.0016(14) -0.0009(13)
C6 0.0424(19) 0.041(2) 0.045(2) 0.0055(15) 0.0019(15) 0.0051(15)
C5 0.051(2) 0.0333(17) 0.055(2) 0.0072(15) 0.0030(17) 0.0073(16)
C8 0.059(2) 0.041(2) 0.0383(17) 0.0006(14) 0.0026(15) 0.0012(17)
C9 0.068(3) 0.057(2) 0.0394(19) 0.0001(17) 0.0001(18) 0.004(2)
C7 0.081(3) 0.051(3) 0.061(3) 0.016(2) 0.000(2) -0.011(2)
C10 0.115(5) 0.092(4) 0.059(3) -0.024(3) -0.015(3) -0.005(4)

loop_
_atom_type_symbol
_atom_type_description
_atom_type_scat_dispersion_real
_atom_type_scat_dispersion_imag
_atom_type_scat_source
C C 0.0033 0.0016 'International Tables Vol C Tables 4.2.6.8 and 6.1.1.4'
H H 0.0000 0.0000 'International Tables Vol C Tables 4.2.6.8 and 6.1.1.4'
N N 0.0061 0.0033 'International Tables Vol C Tables 4.2.6.8 and 6.1.1.4'
O O 0.0106 0.0060 'International Tables Vol C Tables 4.2.6.8 and 6.1.1.4'
S S 0.1246 0.1234 'International Tables Vol C Tables 4.2.6.8 and 6.1.1.4'
Br Br -0.2901 2.4595 'International Tables Vol C Tables 4.2.6.8 and 6.1.1.4'

loop_
_geom_angle_atom_site_label_1
_geom_angle_atom_site_label_2
_geom_angle_atom_site_label_3
_geom_angle
_geom_angle_site_symmetry_1
_geom_angle_site_symmetry_3
_geom_angle_publ_flag
C1 S002 C4 90.24(17) . . ?
C9 O2 C10 116.7(4) . . ?
C1 C2 H2 123.6 . . ?
C1 C2 C3 112.9(3) . . ?
C3 C2 H2 123.6 . . ?
C3 C4 S002 112.9(3) . . ?
C3 C4 C5 127.5(3) . . ?
C5 C4 S002 119.6(3) . . ?
S002 C1 Br1 119.9(2) . . ?
C2 C1 Br1 126.8(3) . . ?
C2 C1 S002 113.3(3) . . ?
C2 C3 C6 123.8(3) . . ?
C4 C3 C2 110.7(3) . . ?
C4 C3 C6 125.5(3) . . ?
C3 C6 C7 115.6(4) . . ?
C8 C6 C3 118.2(3) . . ?
C8 C6 C7 126.2(3) . . ?
N1 C5 C4 178.3(5) . . ?
C6 C8 H8 116.8 . . ?
C6 C8 C9 126.3(4) . . ?
C9 C8 H8 116.8 . . ?
O2 C9 C8 109.6(3) . . ?
O1 C9 O2 123.5(4) . . ?
O1 C9 C8 126.9(4) . . ?
C6 C7 H7A 109.5 . . ?
C6 C7 H7B 109.5 . . ?
C6 C7 H7C 109.5 . . ?
H7A C7 H7B 109.5 . . ?
H7A C7 H7C 109.5 . . ?
H7B C7 H7C 109.5 . . ?
O2 C10 H10A 109.5 . . ?
O2 C10 H10B 109.5 . . ?
O2 C10 H10C 109.5 . . ?
H10A C10 H10B 109.5 . . ?
H10A C10 H10C 109.5 . . ?
H10B C10 H10C 109.5 . . ?

loop_
_geom_bond_atom_site_label_1
_geom_bond_atom_site_label_2
_geom_bond_distance
_geom_bond_site_symmetry_2
_geom_bond_publ_flag
Br1 C1 1.862(4) . ?
S002 C4 1.722(4) . ?
S002 C1 1.707(4) . ?
O2 C9 1.329(5) . ?
O2 C10 1.441(6) . ?
O1 C9 1.201(5) . ?
N1 C5 1.127(5) . ?
C2 H2 0.9300 . ?
C2 C1 1.350(5) . ?
C2 C3 1.418(5) . ?
C4 C3 1.378(5) . ?
C4 C5 1.430(5) . ?
C3 C6 1.488(5) . ?
C6 C8 1.334(5) . ?
C6 C7 1.495(5) . ?
C8 H8 0.9300 . ?
C8 C9 1.477(5) . ?
C7 H7A 0.9600 . ?
C7 H7B 0.9600 . ?
C7 H7C 0.9600 . ?
C10 H10A 0.9600 . ?
C10 H10B 0.9600 . ?
C10 H10C 0.9600 . ?
